data_4321221
loop_
_publ_author_name
'Sian C. Davies'
'David L. Hughes'
'Zofia Janas'
'Lucjan B. Jerzykiewicz'
'Raymond L. Richards'
'J. Roger Sanders'
'James E. Silverston'
'Piotr Sobota'

_publ_section_title
;
 Vanadium Complexes of the N(CH2CH2S)33- and O(CH2CH2S)22- Ligands with
 Coligands Relevant to Nitrogen Fixation Processes
;
_journal_name_full 'Inorganic Chemistry'
_journal_page_first 3485
_journal_page_last 3498
_journal_paper_doi 10.1021/ic9909476
_journal_volume 39
_journal_year 2000
_chemical_formula_structural '[V {N(CH2CH2S)3} (NNMe2)]'
_chemical_formula_sum 'C8 H18 N3 S3 V'
_chemical_formula_weight 303.37
_chemical_name_common 'Compound 2b'
_chemical_name_systematic
; 
 ? 
;
_space_group_IT_number 4
_symmetry_cell_setting monoclinic
_symmetry_space_group_name_Hall 'P 2yb'
_symmetry_space_group_name_H-M 'P 1 21 1'
_atom_sites_solution_hydrogens geom
_atom_sites_solution_primary direct
_atom_sites_solution_secondary difmap
_audit_creation_method SHELXL
_cell_angle_alpha 90.00
_cell_angle_beta 92.03(1)
_cell_angle_gamma 90.00
_cell_formula_units_Z 2
_cell_length_a 7.494(1)
_cell_length_b 11.649(2)
_cell_length_c 7.584(1)
_cell_measurement_reflns_used 25
_cell_measurement_temperature 300(2)
_cell_measurement_theta_max 13
_cell_measurement_theta_min 8.5
_cell_volume 661.65(17)
_computing_cell_refinement 'Kuma KM4 software 1996'
_computing_data_collection 'Kuma KM4 software 1996'
_computing_data_reduction 'Kuma KM4 software 1996'
_computing_molecular_graphics 'ORTEP, 1964'
_computing_structure_refinement 'SHELXL-93 (Sheldrick, 1994)'
_computing_structure_solution 'SHELXS-86 (Sheldrick, 1990)'
_diffrn_ambient_temperature 300(2)
_diffrn_measurement_device 'Kuma KM4 automatic diffractometer'
_diffrn_measurement_method 'profile data from omega/2theta scans'
_diffrn_radiation_monochromator graphite
_diffrn_radiation_source 'fine-focus sealed tube'
_diffrn_radiation_type MoK\a
_diffrn_radiation_wavelength 0.71073
_diffrn_reflns_av_R_equivalents 0.0103
_diffrn_reflns_av_sigmaI/netI 0.0098
_diffrn_reflns_limit_h_max 8
_diffrn_reflns_limit_h_min 0
_diffrn_reflns_limit_k_max 13
_diffrn_reflns_limit_k_min 0
_diffrn_reflns_limit_l_max 9
_diffrn_reflns_limit_l_min -9
_diffrn_reflns_number 1749
_diffrn_reflns_theta_max 25
_diffrn_reflns_theta_min 2
_diffrn_standards_decay_% 0.56
_diffrn_standards_interval_count 100
_diffrn_standards_number 3
_exptl_absorpt_coefficient_mu 1.196
_exptl_absorpt_correction_type none
_exptl_crystal_colour red
_exptl_crystal_density_diffrn 1.523
_exptl_crystal_density_meas ?
_exptl_crystal_description 'rectangular prism'
_exptl_crystal_F_000 316
_exptl_crystal_size_max 0.5
_exptl_crystal_size_mid 0.3
_exptl_crystal_size_min 0.2
_refine_diff_density_max 0.361
_refine_diff_density_min -0.262
_refine_diff_density_rms 0.067
_refine_ls_abs_structure_details 'Flack H D (1983), Acta Cryst. A39, 876-881'
_refine_ls_abs_structure_Flack -0.03(8)
_refine_ls_extinction_method none
_refine_ls_goodness_of_fit_all 1.200
_refine_ls_goodness_of_fit_obs 1.183
_refine_ls_hydrogen_treatment geom
_refine_ls_matrix_type full
_refine_ls_number_parameters 154
_refine_ls_number_reflns 1118
_refine_ls_number_restraints 0
_refine_ls_restrained_S_all 1.199
_refine_ls_restrained_S_obs 1.182
_refine_ls_R_factor_all 0.0321
_refine_ls_R_factor_obs 0.0311
_refine_ls_shift/esd_max 0.000
_refine_ls_shift/esd_mean 0.000
_refine_ls_structure_factor_coef Fsqd
_refine_ls_weighting_details 'w=1/[\s^2^(Fo^2^)+(0.0458P)^2^+0.5580P] where P=(Fo^2^+2Fc^2^)/3'
_refine_ls_weighting_scheme calc
_refine_ls_wR_factor_all 0.0890
_refine_ls_wR_factor_obs 0.0868
_reflns_number_observed 1118
_reflns_number_total 1218
_reflns_observed_criterion >2sigma(I)
_cod_data_source_file ic9909476_01.cif
_cod_data_source_block zj06
_cod_depositor_comments
;
The following automatic conversions were performed:

'_symmetry_cell_setting' value 'Monoclinic' changed to 'monoclinic'
according to the built-in table from CIF Core dictionary named
'cif_core.dic' version 2.4.1 from 2010-06-29.

Automatic conversion script
Id: cif_fix_values 1646 2011-03-28 12:23:43Z adriana 

The following automatic conversions were performed:

'_exptl_crystal_density_meas' value 'none' was changed to '?' - the
value is perceived as not measured.

Automatic conversion script
Id: cif_fix_values 3008 2015-01-20 13:52:24Z robertas 

The following automatic conversions were performed:

'_refine_ls_weighting_scheme' value 'calc
w=1/[\s^2^(Fo^2^)+(0.0458P)^2^+0.5580P] where P=(Fo^2^+2Fc^2^)/3' was
changed to 'calc'. New tag '_refine_ls_weighting_details' was
created. The value of the new tag was set to
'w=1/[\s^2^(Fo^2^)+(0.0458P)^2^+0.5580P] where P=(Fo^2^+2Fc^2^)/3'.

Automatic conversion script
Id: cif_fix_values 3143 2015-03-26 13:38:13Z robertas 
;
_cod_original_cell_volume 661.5(2)
_cod_original_sg_symbol_H-M 'P 21'
_cod_database_code 4321221

loop_
_symmetry_equiv_pos_as_xyz
'x, y, z'
'-x, y+1/2, -z'

loop_
_atom_site_aniso_label
_atom_site_aniso_U_11
_atom_site_aniso_U_22
_atom_site_aniso_U_33
_atom_site_aniso_U_23
_atom_site_aniso_U_13
_atom_site_aniso_U_12
V 0.0284(4) 0.0304(4) 0.0284(4) 0.0024(9) -0.0051(2) -0.0005(9)
S1 0.049(2) 0.039(2) 0.055(2) -0.0024(14) -0.0072(13) 0.0131(13)
S2 0.056(2) 0.041(2) 0.054(2) 0.0104(14) -0.0064(13) -0.0164(14)
S3 0.0382(6) 0.0546(7) 0.0302(5) 0.007(2) 0.0002(4) -0.004(2)
N1 0.037(2) 0.032(2) 0.026(2) -0.002(5) -0.0039(13) 0.011(4)
N2 0.030(2) 0.044(2) 0.029(2) 0.002(6) -0.0052(13) 0.005(5)
N3 0.044(2) 0.062(3) 0.040(2) -0.020(6) -0.017(2) 0.004(6)
C1 0.053(4) 0.061(4) 0.033(3) -0.005(3) 0.000(3) -0.002(3)
C2 0.070(8) 0.046(7) 0.041(6) -0.001(5) -0.004(6) 0.006(6)
C3 0.051(3) 0.046(4) 0.047(3) 0.010(3) -0.013(3) 0.003(3)
C4 0.062(7) 0.029(5) 0.057(7) 0.024(5) -0.003(6) -0.006(5)
C5 0.038(3) 0.064(4) 0.043(3) 0.005(3) -0.009(2) -0.009(3)
C6 0.031(2) 0.078(4) 0.042(3) -0.001(7) -0.001(2) -0.020(6)
C7 0.041(6) 0.073(8) 0.051(7) 0.018(5) -0.012(5) 0.007(5)
C8 0.076(10) 0.073(9) 0.063(9) -0.035(7) -0.013(8) -0.008(7)

loop_
_atom_site_label
_atom_site_type_symbol
_atom_site_fract_x
_atom_site_fract_y
_atom_site_fract_z
_atom_site_U_iso_or_equiv
_atom_site_thermal_displace_type
_atom_site_occupancy
_atom_site_calc_flag
_atom_site_refinement_flags
_atom_site_disorder_group
V V -0.15233(8) 0.0026(2) 0.98427(8) 0.0292(2) Uani 1 d . .
S1 S -0.2497(4) 0.16871(13) 1.1017(4) 0.0481(7) Uani 1 d . .
S2 S -0.2505(4) -0.16370(13) 1.1039(5) 0.0506(8) Uani 1 d . .
S3 S 0.09343(14) 0.0045(4) 0.82087(13) 0.0410(3) Uani 1 d . .
N1 N 0.0436(4) 0.0023(10) 1.2096(4) 0.0319(7) Uani 1 d . .
N2 N -0.2908(4) 0.0032(11) 0.8050(4) 0.0345(8) Uani 1 d . .
N3 N -0.3833(5) 0.0055(11) 0.6560(5) 0.0491(11) Uani 1 d . .
C1 C -0.0272(9) 0.0766(7) 1.3550(8) 0.049(2) Uani 1 d . .
H1A H -0.1211(9) 0.0353(7) 1.4129(8) 0.063(21) Uiso 1 calc R .
H1B H 0.0682(9) 0.0907(7) 1.4420(8) 0.035(14) Uiso 1 calc R .
C2 C -0.0988(19) 0.1881(9) 1.2913(14) 0.053(3) Uani 1 d . .
H2A H -0.0007(19) 0.2375(9) 1.2593(14) 0.064(22) Uiso 1 calc R .
H2B H -0.1617(19) 0.2254(9) 1.3852(14) 0.058(21) Uiso 1 calc R .
C3 C 0.0750(9) -0.1118(6) 1.2701(9) 0.0484(15) Uani 1 d . .
H3A H 0.1417(9) -0.1091(6) 1.3820(9) 0.045(17) Uiso 1 calc R .
H3B H 0.1476(9) -0.1517(6) 1.1862(9) 0.448(184) Uiso 1 calc R .
C4 C -0.0962(17) -0.1788(8) 1.2935(15) 0.050(3) Uani 1 d . .
H4A H -0.1535(17) -0.1517(8) 1.3985(15) 0.051(20) Uiso 1 calc R .
H4B H -0.0676(17) -0.2593(8) 1.3105(15) 0.102(31) Uiso 1 calc R .
C5 C 0.2142(8) 0.0570(7) 1.1548(8) 0.0482(15) Uani 1 d . .
H5A H 0.3052(8) 0.0477(7) 1.2478(8) 0.076(25) Uiso 1 calc R .
H5B H 0.1953(8) 0.1385(7) 1.1361(8) 0.033(15) Uiso 1 calc R .
C6 C 0.2773(6) 0.0022(15) 0.9856(6) 0.0506(14) Uani 1 d . .
H6A H 0.3146(6) -0.0763(15) 1.0083(6) 0.066(24) Uiso 1 calc R .
H6B H 0.3784(6) 0.0445(15) 0.9424(6) 0.038(16) Uiso 1 calc R .
C7 C -0.4720(13) 0.1069(11) 0.6061(14) 0.055(3) Uani 1 d . .
H7A H -0.4057(13) 0.1718(11) 0.6510(14) 0.330(135) Uiso 1 calc R .
H7B H -0.5892(13) 0.1072(11) 0.6533(14) 0.088(41) Uiso 1 calc R .
H7C H -0.4818(13) 0.1113(11) 0.4797(14) 0.096(50) Uiso 1 calc R .
C8 C -0.4645(18) -0.1071(12) 0.5992(16) 0.071(4) Uani 1 d . .
H8A H -0.3902(18) -0.1689(12) 0.6422(16) 0.039(19) Uiso 1 calc R .
H8B H -0.4738(18) -0.1101(12) 0.4727(16) 0.078(43) Uiso 1 calc R .
H8C H -0.5812(18) -0.1142(12) 0.6463(16) 0.094(45) Uiso 1 calc R .

loop_
_atom_type_symbol
_atom_type_description
_atom_type_scat_dispersion_real
_atom_type_scat_dispersion_imag
_atom_type_scat_source
C C 0.0033 0.0016 'International Tables Vol C Tables 4.2.6.8 and 6.1.1.4'
H H 0.0000 0.0000 'International Tables Vol C Tables 4.2.6.8 and 6.1.1.4'
N N 0.0061 0.0033 'International Tables Vol C Tables 4.2.6.8 and 6.1.1.4'
S S 0.1246 0.1234 'International Tables Vol C Tables 4.2.6.8 and 6.1.1.4'
V V 0.3005 0.5294 'International Tables Vol C Tables 4.2.6.8 and 6.1.1.4'

loop_
_geom_angle_atom_site_label_1
_geom_angle_atom_site_label_2
_geom_angle_atom_site_label_3
_geom_angle
_geom_angle_site_symmetry_1
_geom_angle_site_symmetry_3
_geom_angle_publ_flag
N2 V N1 176.6(2) . . ?
N2 V S3 92.8(2) . . ?
N1 V S3 83.8(1) . . ?
N2 V S1 96.7(4) . . ?
N1 V S1 84.9(3) . . ?
S3 V S1 119.3(2) . . ?
N2 V S2 97.3(4) . . ?
N1 V S2 84.6(3) . . ?
S3 V S2 120.6(2) . . ?
S1 V S2 117.3(1) . . ?
C2 S1 V 102.6(4) . . ?
C4 S2 V 101.1(3) . . ?
C6 S3 V 103.6(2) . . ?
C3 N1 C5 110.7(5) . . ?
C3 N1 C1 111.0(5) . . ?
C5 N1 C1 106.4(7) . . ?
C3 N1 V 110.4(5) . . ?
C5 N1 V 109.5(3) . . ?
C1 N1 V 108.8(4) . . ?
N3 N2 V 173.9(4) . . ?
N2 N3 C7 118.9(11) . . ?
N2 N3 C8 115.3(12) . . ?
C7 N3 C8 118.4(5) . . ?
C2 C1 N1 113.4(7) . . ?
C1 C2 S1 111.0(7) . . ?
N1 C3 C4 112.8(6) . . ?
C3 C4 S2 111.9(6) . . ?
N1 C5 C6 110.4(6) . . ?
C5 C6 S3 108.8(5) . . ?

loop_
_geom_bond_atom_site_label_1
_geom_bond_atom_site_label_2
_geom_bond_distance
_geom_bond_site_symmetry_2
_geom_bond_publ_flag
V N2 1.681(3) . ?
V N1 2.214(3) . ?
V S3 2.255(2) . ?
V S1 2.261(3) . ?
V S2 2.273(3) . ?
S1 C2 1.812(11) . ?
S2 C4 1.822(11) . ?
S3 C6 1.827(5) . ?
N1 C3 1.423(12) . ?
N1 C5 1.500(8) . ?
N1 C1 1.512(9) . ?
N2 N3 1.305(5) . ?
N3 C7 1.401(15) . ?
N3 C8 1.502(15) . ?
C1 C2 1.480(13) . ?
C3 C4 1.517(13) . ?
C5 C6 1.523(11) . ?
